data_7714658
loop_
_publ_author_name
'Belova, Svetlana A.'
'Belov, Alexander S.'
'Danshina, Anastasia A.'
'Zubavichus, Yan V.'
'Aleshin, Dmitriy Yu'
'Pavlov, Alexander A.'
'Efimov, Nikolay N.'
'Voloshin, Yan Z.'

_publ_section_title
;
 Effects of solvatomorphism, the nature of a chelating ligand synthon and
 a counterion on the single crystal XRD structure and SMM properties of
 paramagnetic monocapped cobalt(II) tris-pyrazoloximates.
;
_journal_issue 4
_journal_name_full 'Dalton transactions (Cambridge, England : 2003)'
_journal_page_first 1482
_journal_page_last 1491
_journal_paper_doi 10.1039/d3dt03025c
_journal_volume 53
_journal_year 2024
_chemical_formula_moiety 'Br, C21 H23 B Co N9 O3, C6 H6'
_chemical_formula_sum 'C27 H29 B Br Co N9 O3'
_chemical_formula_weight 677.24
_space_group_crystal_system triclinic
_space_group_IT_number 2
_space_group_name_Hall '-P 1'
_space_group_name_H-M_alt 'P -1'
_atom_sites_solution_hydrogens geom
_audit_creation_date 2023-08-15
_audit_creation_method
;
Olex2 1.5
(compiled 2023.03.06 svn.rbb2c1857 for OlexSys, GUI svn.r6748)
;
_audit_update_record
;
2023-08-17 deposited with the CCDC.	2023-12-07 downloaded from the CCDC.
;
_cell_angle_alpha 89.48(3)
_cell_angle_beta 74.35(3)
_cell_angle_gamma 76.82(3)
_cell_formula_units_Z 2
_cell_length_a 8.2500(16)
_cell_length_b 13.319(3)
_cell_length_c 14.251(3)
_cell_measurement_reflns_used 3982
_cell_measurement_temperature 100.15
_cell_measurement_theta_max 30
_cell_measurement_theta_min 3
_cell_volume 1465.9(6)
_computing_molecular_graphics 'Olex2 1.5 (Dolomanov et al., 2009)'
_computing_publication_material 'Olex2 1.5 (Dolomanov et al., 2009)'
_computing_structure_refinement 'XL  (Sheldrick, 2008)'
_diffrn_ambient_temperature 100.15
_diffrn_measured_fraction_theta_full 0.988
_diffrn_measured_fraction_theta_max 0.934
_diffrn_measurement_device_type 'MarExperts mardtb goniostat and Rayonix SX 165 detector'
_diffrn_measurement_method '\f and \w scans'
_diffrn_radiation_monochromator graphite
_diffrn_radiation_type synchrotron
_diffrn_radiation_wavelength 0.9699
_diffrn_reflns_av_R_equivalents 0.0840
_diffrn_reflns_av_unetI/netI 0.1055
_diffrn_reflns_Laue_measured_fraction_full 0.988
_diffrn_reflns_Laue_measured_fraction_max 0.934
_diffrn_reflns_limit_h_max 10
_diffrn_reflns_limit_h_min -10
_diffrn_reflns_limit_k_max 16
_diffrn_reflns_limit_k_min -16
_diffrn_reflns_limit_l_max 16
_diffrn_reflns_limit_l_min -16
_diffrn_reflns_number 25384
_diffrn_reflns_point_group_measured_fraction_full 0.988
_diffrn_reflns_point_group_measured_fraction_max 0.934
_diffrn_reflns_theta_full 35.587
_diffrn_reflns_theta_max 38.428
_diffrn_reflns_theta_min 3.614
_exptl_absorpt_coefficient_mu 1.897
_exptl_absorpt_correction_T_max 0.864
_exptl_absorpt_correction_T_min 0.799
_exptl_absorpt_correction_type multi-scan
_exptl_absorpt_process_details
;
SADABS-2008/1 (Bruker,2008) was used for absorption correction.
wR2(int) was 0.0893 before and 0.0759 after correction.
The Ratio of minimum to maximum transmission is 0.7094.
The \l/2 correction factor is 0.0015.
;
_exptl_crystal_colour orange
_exptl_crystal_colour_primary orange
_exptl_crystal_density_diffrn 1.534
_exptl_crystal_description prism
_exptl_crystal_F_000 690
_exptl_crystal_size_max 0.05
_exptl_crystal_size_mid 0.05
_exptl_crystal_size_min 0.01
_refine_diff_density_max 1.076
_refine_diff_density_min -1.383
_refine_diff_density_rms 0.147
_refine_ls_extinction_coef 0.0031(9)
_refine_ls_extinction_expression Fc^*^=kFc[1+0.001xFc^2^\l^3^/sin(2\q)]^-1/4^
_refine_ls_extinction_method SHELXL
_refine_ls_goodness_of_fit_ref 1.081
_refine_ls_hydrogen_treatment constr
_refine_ls_matrix_type full
_refine_ls_number_parameters 383
_refine_ls_number_reflns 6045
_refine_ls_number_restraints 0
_refine_ls_restrained_S_all 1.081
_refine_ls_R_factor_all 0.0857
_refine_ls_R_factor_gt 0.0653
_refine_ls_shift/su_max 0.000
_refine_ls_shift/su_mean 0.000
_refine_ls_structure_factor_coef Fsqd
_refine_ls_weighting_details 'w=1/[\s^2^(Fo^2^)+(0.0829P)^2^] where P=(Fo^2^+2Fc^2^)/3'
_refine_ls_weighting_scheme calc
_refine_ls_wR_factor_gt 0.1572
_refine_ls_wR_factor_ref 0.1766
_reflns_Friedel_coverage 0.000
_reflns_number_gt 4601
_reflns_number_total 6045
_reflns_threshold_expression 'I > 2\s(I)'
_cod_data_source_file d3dt03025c2.cif
_cod_data_source_block sv127_b
_cod_depositor_comments 'Adding full bibliography for 7714650--7714658.cif.'
_cod_original_cell_volume 1465.8(6)
_cod_database_code 7714658
_shelxl_version_number 2014/6
_shelx_space_group_comment
;
The symmetry employed for this shelxl refinement is uniquely defined
by the following loop, which should always be used as a source of
symmetry information in preference to the above space-group names.
They are only intended as comments.
;
_shelx_estimated_absorpt_t_max 0.982
_shelx_estimated_absorpt_t_min 0.916
_olex2_refinement_description
;
1. Fixed Uiso
 At 1.2 times of:
  All C(H) groups, All N(H) groups
 At 1.5 times of:
  All C(H,H,H) groups
2.a Aromatic/amide H refined with riding coordinates:
 N3(H3), N6(H6), N9(H9), C3(H3A), C4(H4), C8(H8), C9(H9A), C13(H13), C14(H14),
 C17(H17), C18(H18), C19(H19), C20(H20), C21(H21), C1S(H1S), C2S(H2S), C3S(H3S),
  C4S(H4S), C5S(H5S), C6S(H6S)
2.b Idealised Me refined as rotating group:
 C5(H5A,H5B,H5C), C10(H10A,H10B,H10C), C15(H15A,H15B,H15C)
;
_olex2_submission_special_instructions 'No special instructions were received'

loop_
_space_group_symop_operation_xyz
'x, y, z'
'-x, -y, -z'

loop_
_atom_site_label
_atom_site_type_symbol
_atom_site_fract_x
_atom_site_fract_y
_atom_site_fract_z
_atom_site_U_iso_or_equiv
_atom_site_adp_type
_atom_site_occupancy
_atom_site_site_symmetry_order
_atom_site_calc_flag
_atom_site_refinement_flags_posn
_atom_site_refinement_flags_adp
_atom_site_refinement_flags_occupancy
_atom_site_disorder_assembly
_atom_site_disorder_group
Br1 Br 0.67576(5) 0.08773(3) -0.03790(3) 0.02354(19) Uani 1 1 d . . . . .
Co1 Co 0.48733(6) 0.38288(4) 0.19895(4) 0.01504(19) Uani 1 1 d . . . . .
O1 O 0.2966(3) 0.61296(19) 0.26645(19) 0.0201(6) Uani 1 1 d . . . . .
O2 O 0.2902(3) 0.49868(18) 0.40416(19) 0.0182(6) Uani 1 1 d . . . . .
O3 O 0.5608(3) 0.55110(18) 0.32385(19) 0.0175(6) Uani 1 1 d . . . . .
N1 N 0.3321(4) 0.5350(2) 0.1950(2) 0.0177(7) Uani 1 1 d . . . . .
N2 N 0.4083(4) 0.3839(2) 0.0647(2) 0.0192(7) Uani 1 1 d . . . . .
N3 N 0.4235(4) 0.3206(2) -0.0125(2) 0.0197(7) Uani 1 1 d . . . . .
H3 H 0.4896 0.2575 -0.0237 0.024 Uiso 1 1 calc R U . . .
N4 N 0.3253(4) 0.4075(2) 0.3478(2) 0.0158(7) Uani 1 1 d . . . . .
N5 N 0.4063(4) 0.2394(2) 0.2369(2) 0.0170(7) Uani 1 1 d . . . . .
N6 N 0.4188(4) 0.1464(2) 0.1939(2) 0.0195(7) Uani 1 1 d . . . . .
H6 H 0.4807 0.1257 0.1339 0.023 Uiso 1 1 calc R U . . .
N7 N 0.6317(4) 0.4626(2) 0.2629(2) 0.0167(7) Uani 1 1 d . . . . .
N8 N 0.7536(4) 0.2960(2) 0.1480(2) 0.0184(7) Uani 1 1 d . . . . .
N9 N 0.8493(4) 0.2081(2) 0.0953(2) 0.0185(7) Uani 1 1 d . . . . .
H9 H 0.8076 0.1686 0.0633 0.022 Uiso 1 1 calc R U . . .
C1 C 0.2528(4) 0.5580(3) 0.1276(3) 0.0170(8) Uani 1 1 d . . . . .
C2 C 0.2953(4) 0.4720(3) 0.0546(3) 0.0176(8) Uani 1 1 d . . . . .
C3 C 0.2397(5) 0.4642(3) -0.0287(3) 0.0198(8) Uani 1 1 d . . . . .
H3A H 0.1608 0.5149 -0.0520 0.024 Uiso 1 1 calc R U . . .
C4 C 0.3251(5) 0.3657(3) -0.0701(3) 0.0233(9) Uani 1 1 d . . . . .
H4 H 0.3160 0.3357 -0.1281 0.028 Uiso 1 1 calc R U . . .
C5 C 0.1308(5) 0.6585(3) 0.1253(3) 0.0233(9) Uani 1 1 d . . . . .
H5A H 0.0411 0.6733 0.1878 0.035 Uiso 1 1 calc R U . . .
H5B H 0.0767 0.6550 0.0725 0.035 Uiso 1 1 calc R U . . .
H5C H 0.1942 0.7134 0.1142 0.035 Uiso 1 1 calc R U . . .
C6 C 0.2573(4) 0.3354(3) 0.3911(3) 0.0179(8) Uani 1 1 d . . . . .
C7 C 0.2992(4) 0.2411(3) 0.3273(3) 0.0166(8) Uani 1 1 d . . . . .
C8 C 0.2447(5) 0.1483(3) 0.3414(3) 0.0254(10) Uani 1 1 d . . . . .
H8 H 0.1691 0.1298 0.3984 0.030 Uiso 1 1 calc R U . . .
C9 C 0.3241(5) 0.0896(3) 0.2551(3) 0.0266(10) Uani 1 1 d . . . . .
H9A H 0.3141 0.0220 0.2411 0.032 Uiso 1 1 calc R U . . .
C10 C 0.1474(5) 0.3439(3) 0.4942(3) 0.0255(10) Uani 1 1 d . . . . .
H10A H 0.2175 0.3500 0.5385 0.038 Uiso 1 1 calc R U . . .
H10B H 0.1013 0.2820 0.5078 0.038 Uiso 1 1 calc R U . . .
H10C H 0.0514 0.4051 0.5039 0.038 Uiso 1 1 calc R U . . .
C11 C 0.7962(4) 0.4259(3) 0.2507(3) 0.0169(8) Uani 1 1 d . . . . .
C12 C 0.8654(4) 0.3320(3) 0.1857(3) 0.0182(8) Uani 1 1 d . . . . .
C13 C 1.0322(5) 0.2676(3) 0.1547(3) 0.0216(9) Uani 1 1 d . . . . .
H13 H 1.1339 0.2763 0.1694 0.026 Uiso 1 1 calc R U . . .
C14 C 1.0164(5) 0.1879(3) 0.0976(3) 0.0227(9) Uani 1 1 d . . . . .
H14 H 1.1060 0.1304 0.0662 0.027 Uiso 1 1 calc R U . . .
C15 C 0.9042(5) 0.4729(3) 0.2987(3) 0.0226(9) Uani 1 1 d . . . . .
H15A H 0.8870 0.5467 0.2867 0.034 Uiso 1 1 calc R U . . .
H15B H 1.0266 0.4386 0.2716 0.034 Uiso 1 1 calc R U . . .
H15C H 0.8696 0.4643 0.3691 0.034 Uiso 1 1 calc R U . . .
C16 C 0.3124(4) 0.6831(3) 0.4253(3) 0.0152(8) Uani 1 1 d . . . . .
C17 C 0.3557(5) 0.6777(3) 0.5143(3) 0.0217(9) Uani 1 1 d . . . . .
H17 H 0.4134 0.6133 0.5320 0.026 Uiso 1 1 calc R U . . .
C18 C 0.3156(5) 0.7655(3) 0.5777(3) 0.0237(9) Uani 1 1 d . . . . .
H18 H 0.3455 0.7599 0.6377 0.028 Uiso 1 1 calc R U . . .
C19 C 0.2317(5) 0.8610(3) 0.5523(3) 0.0276(10) Uani 1 1 d . . . . .
H19 H 0.2050 0.9207 0.5947 0.033 Uiso 1 1 calc R U . . .
C20 C 0.1877(5) 0.8681(3) 0.4646(3) 0.0271(10) Uani 1 1 d . . . . .
H20 H 0.1307 0.9329 0.4470 0.033 Uiso 1 1 calc R U . . .
C21 C 0.2269(5) 0.7802(3) 0.4021(3) 0.0225(9) Uani 1 1 d . . . . .
H21 H 0.1951 0.7862 0.3426 0.027 Uiso 1 1 calc R U . . .
B1 B 0.3665(5) 0.5816(3) 0.3517(3) 0.0173(9) Uani 1 1 d . . . . .
C1S C 0.8447(5) -0.0768(3) 0.1663(3) 0.0252(10) Uani 1 1 d . . . . .
H1S H 0.9065 -0.0474 0.1110 0.030 Uiso 1 1 calc R U . . .
C2S C 0.6970(5) -0.1095(3) 0.1631(3) 0.0268(10) Uani 1 1 d . . . . .
H2S H 0.6576 -0.1020 0.1060 0.032 Uiso 1 1 calc R U . . .
C3S C 0.6073(5) -0.1535(3) 0.2444(3) 0.0285(10) Uani 1 1 d . . . . .
H3S H 0.5088 -0.1778 0.2419 0.034 Uiso 1 1 calc R U . . .
C4S C 0.6620(5) -0.1617(3) 0.3291(3) 0.0284(10) Uani 1 1 d . . . . .
H4S H 0.5988 -0.1896 0.3850 0.034 Uiso 1 1 calc R U . . .
C5S C 0.8091(5) -0.1292(3) 0.3313(3) 0.0299(10) Uani 1 1 d . . . . .
H5S H 0.8477 -0.1356 0.3887 0.036 Uiso 1 1 calc R U . . .
C6S C 0.9011(5) -0.0869(3) 0.2493(3) 0.0280(10) Uani 1 1 d . . . . .
H6S H 1.0023 -0.0651 0.2510 0.034 Uiso 1 1 calc R U . . .

loop_
_atom_site_aniso_label
_atom_site_aniso_U_11
_atom_site_aniso_U_22
_atom_site_aniso_U_33
_atom_site_aniso_U_23
_atom_site_aniso_U_13
_atom_site_aniso_U_12
Br1 0.0198(3) 0.0219(3) 0.0271(3) -0.0053(2) -0.0051(2) -0.00269(19)
Co1 0.0114(3) 0.0147(3) 0.0178(3) -0.0034(2) -0.0035(2) -0.0012(2)
O1 0.0232(14) 0.0152(13) 0.0204(15) -0.0071(11) -0.0068(11) -0.0001(10)
O2 0.0192(13) 0.0130(12) 0.0202(15) -0.0070(11) -0.0025(11) -0.0025(10)
O3 0.0133(12) 0.0145(12) 0.0233(15) -0.0085(11) -0.0053(11) 0.0002(10)
N1 0.0176(15) 0.0119(15) 0.0216(18) -0.0049(13) -0.0037(13) -0.0015(12)
N2 0.0155(15) 0.0189(16) 0.0217(18) -0.0038(14) -0.0034(13) -0.0028(12)
N3 0.0203(16) 0.0160(16) 0.0209(18) -0.0044(13) -0.0076(14) 0.0017(12)
N4 0.0124(14) 0.0145(15) 0.0188(17) -0.0043(13) -0.0035(12) -0.0007(11)
N5 0.0166(15) 0.0122(15) 0.0216(18) -0.0016(13) -0.0047(13) -0.0028(12)
N6 0.0182(15) 0.0165(16) 0.0213(18) -0.0055(13) -0.0030(13) -0.0014(12)
N7 0.0119(14) 0.0173(15) 0.0193(17) -0.0033(13) -0.0031(13) -0.0019(12)
N8 0.0097(14) 0.0157(15) 0.0249(18) -0.0069(13) -0.0005(13) 0.0018(12)
N9 0.0142(14) 0.0174(16) 0.0225(18) -0.0069(13) -0.0044(13) -0.0011(12)
C1 0.0133(17) 0.0180(18) 0.020(2) -0.0004(16) -0.0052(15) -0.0034(14)
C2 0.0125(17) 0.0179(18) 0.020(2) -0.0040(15) 0.0000(15) -0.0034(14)
C3 0.0189(18) 0.0200(19) 0.021(2) -0.0010(16) -0.0092(16) -0.0005(15)
C4 0.0236(19) 0.026(2) 0.022(2) -0.0040(17) -0.0095(17) -0.0036(16)
C5 0.0212(19) 0.021(2) 0.027(2) -0.0030(17) -0.0063(17) -0.0028(16)
C6 0.0154(17) 0.0172(18) 0.021(2) -0.0022(15) -0.0049(15) -0.0028(14)
C7 0.0131(17) 0.0154(18) 0.020(2) -0.0034(15) -0.0048(15) -0.0003(14)
C8 0.023(2) 0.020(2) 0.027(2) -0.0032(17) 0.0030(17) -0.0071(16)
C9 0.024(2) 0.0162(19) 0.036(3) -0.0053(18) -0.0007(18) -0.0055(16)
C10 0.027(2) 0.022(2) 0.024(2) -0.0054(17) 0.0020(17) -0.0068(16)
C11 0.0159(17) 0.0150(17) 0.018(2) -0.0024(15) -0.0033(15) -0.0013(14)
C12 0.0154(17) 0.0148(18) 0.023(2) -0.0022(16) -0.0034(15) -0.0018(14)
C13 0.0136(17) 0.024(2) 0.027(2) -0.0083(17) -0.0069(16) -0.0017(15)
C14 0.0150(18) 0.022(2) 0.027(2) -0.0102(17) -0.0053(16) 0.0024(15)
C15 0.0168(18) 0.026(2) 0.026(2) -0.0076(17) -0.0068(16) -0.0055(16)
C16 0.0104(16) 0.0172(18) 0.018(2) -0.0037(15) -0.0034(14) -0.0031(14)
C17 0.0176(18) 0.0174(19) 0.026(2) -0.0025(16) -0.0014(16) -0.0018(15)
C18 0.023(2) 0.026(2) 0.022(2) -0.0032(17) -0.0073(17) -0.0043(16)
C19 0.027(2) 0.024(2) 0.029(2) -0.0115(18) -0.0007(18) -0.0077(17)
C20 0.024(2) 0.0177(19) 0.034(3) -0.0019(18) -0.0017(18) -0.0013(16)
C21 0.0156(18) 0.026(2) 0.023(2) -0.0021(17) -0.0011(16) -0.0042(15)
B1 0.0129(19) 0.016(2) 0.021(2) -0.0079(17) -0.0052(17) -0.0001(15)
C1S 0.023(2) 0.024(2) 0.027(2) -0.0013(17) -0.0042(18) -0.0049(16)
C2S 0.023(2) 0.029(2) 0.028(2) -0.0043(19) -0.0077(18) -0.0032(17)
C3S 0.0180(19) 0.029(2) 0.038(3) -0.003(2) -0.0068(18) -0.0048(17)
C4S 0.024(2) 0.030(2) 0.029(2) 0.0035(19) -0.0047(18) -0.0048(17)
C5S 0.031(2) 0.029(2) 0.029(2) -0.0017(19) -0.0114(19) -0.0007(18)
C6S 0.022(2) 0.024(2) 0.038(3) -0.0074(19) -0.0050(19) -0.0077(17)

loop_
_atom_type_symbol
_atom_type_description
_atom_type_scat_dispersion_real
_atom_type_scat_dispersion_imag
_atom_type_scat_source
C C 0.0080 0.0030 'International Tables Vol C Tables 4.2.6.8 and 6.1.1.4'
H H 0.0000 0.0000 'International Tables Vol C Tables 4.2.6.8 and 6.1.1.4'
B B 0.0040 0.0010 'International Tables Vol C Tables 4.2.6.8 and 6.1.1.4'
Br Br -2.5840 0.5840 'International Tables Vol C Tables 4.2.6.8 and 6.1.1.4'
Co Co 0.2490 1.6810 'International Tables Vol C Tables 4.2.6.8 and 6.1.1.4'
N N 0.0130 0.0070 'International Tables Vol C Tables 4.2.6.8 and 6.1.1.4'
O O 0.0230 0.0120 'International Tables Vol C Tables 4.2.6.8 and 6.1.1.4'

loop_
_geom_angle_atom_site_label_1
_geom_angle_atom_site_label_2
_geom_angle_atom_site_label_3
_geom_angle
_geom_angle_site_symmetry_1
_geom_angle_site_symmetry_3
_geom_angle_publ_flag
N1 Co1 N2 73.86(12) . . ?
N1 Co1 N4 79.19(12) . . ?
N1 Co1 N5 129.29(11) . . ?
N1 Co1 N8 140.02(12) . . ?
N4 Co1 N2 128.32(11) . . ?
N4 Co1 N5 73.58(11) . . ?
N4 Co1 N8 127.42(13) . . ?
N5 Co1 N2 90.72(12) . . ?
N7 Co1 N1 83.76(12) . . ?
N7 Co1 N2 137.92(12) . . ?
N7 Co1 N4 79.62(12) . . ?
N7 Co1 N5 130.31(12) . . ?
N7 Co1 N8 74.50(12) . . ?
N8 Co1 N2 100.57(12) . . ?
N8 Co1 N5 89.67(11) . . ?
N1 O1 B1 114.8(3) . . ?
N4 O2 B1 114.3(3) . . ?
N7 O3 B1 114.0(3) . . ?
O1 N1 Co1 123.8(2) . . ?
C1 N1 Co1 121.2(2) . . ?
C1 N1 O1 114.8(3) . . ?
N3 N2 Co1 140.6(2) . . ?
N3 N2 C2 105.0(3) . . ?
C2 N2 Co1 114.1(3) . . ?
N2 N3 H3 124.0 . . ?
C4 N3 N2 111.9(3) . . ?
C4 N3 H3 124.0 . . ?
O2 N4 Co1 123.7(2) . . ?
C6 N4 Co1 120.9(2) . . ?
C6 N4 O2 115.4(3) . . ?
N6 N5 Co1 139.2(2) . . ?
C7 N5 Co1 115.0(2) . . ?
C7 N5 N6 105.5(3) . . ?
N5 N6 H6 124.2 . . ?
C9 N6 N5 111.5(3) . . ?
C9 N6 H6 124.2 . . ?
O3 N7 Co1 124.6(2) . . ?
C11 N7 Co1 120.6(2) . . ?
C11 N7 O3 114.7(3) . . ?
N9 N8 Co1 140.3(2) . . ?
N9 N8 C12 105.0(3) . . ?
C12 N8 Co1 114.3(2) . . ?
N8 N9 H9 123.9 . . ?
C14 N9 N8 112.2(3) . . ?
C14 N9 H9 123.9 . . ?
N1 C1 C2 112.0(3) . . ?
N1 C1 C5 124.2(3) . . ?
C2 C1 C5 123.8(4) . . ?
N2 C2 C1 118.4(4) . . ?
N2 C2 C3 111.0(3) . . ?
C3 C2 C1 130.6(3) . . ?
C2 C3 H3A 127.6 . . ?
C4 C3 C2 104.8(3) . . ?
C4 C3 H3A 127.6 . . ?
N3 C4 C3 107.3(4) . . ?
N3 C4 H4 126.4 . . ?
C3 C4 H4 126.4 . . ?
C1 C5 H5A 109.5 . . ?
C1 C5 H5B 109.5 . . ?
C1 C5 H5C 109.5 . . ?
H5A C5 H5B 109.5 . . ?
H5A C5 H5C 109.5 . . ?
H5B C5 H5C 109.5 . . ?
N4 C6 C7 112.7(3) . . ?
N4 C6 C10 124.9(3) . . ?
C7 C6 C10 122.4(3) . . ?
N5 C7 C6 117.8(3) . . ?
N5 C7 C8 110.3(3) . . ?
C8 C7 C6 131.9(3) . . ?
C7 C8 H8 127.3 . . ?
C9 C8 C7 105.5(3) . . ?
C9 C8 H8 127.3 . . ?
N6 C9 C8 107.1(3) . . ?
N6 C9 H9A 126.4 . . ?
C8 C9 H9A 126.4 . . ?
C6 C10 H10A 109.5 . . ?
C6 C10 H10B 109.5 . . ?
C6 C10 H10C 109.5 . . ?
H10A C10 H10B 109.5 . . ?
H10A C10 H10C 109.5 . . ?
H10B C10 H10C 109.5 . . ?
N7 C11 C12 112.7(3) . . ?
N7 C11 C15 123.9(3) . . ?
C12 C11 C15 123.4(3) . . ?
N8 C12 C11 117.8(3) . . ?
N8 C12 C13 110.8(3) . . ?
C13 C12 C11 131.5(4) . . ?
C12 C13 H13 127.5 . . ?
C14 C13 C12 105.1(3) . . ?
C14 C13 H13 127.5 . . ?
N9 C14 C13 106.9(3) . . ?
N9 C14 H14 126.6 . . ?
C13 C14 H14 126.6 . . ?
C11 C15 H15A 109.5 . . ?
C11 C15 H15B 109.5 . . ?
C11 C15 H15C 109.5 . . ?
H15A C15 H15B 109.5 . . ?
H15A C15 H15C 109.5 . . ?
H15B C15 H15C 109.5 . . ?
C17 C16 C21 117.3(3) . . ?
C17 C16 B1 120.5(3) . . ?
C21 C16 B1 122.2(4) . . ?
C16 C17 H17 119.2 . . ?
C18 C17 C16 121.5(4) . . ?
C18 C17 H17 119.2 . . ?
C17 C18 H18 120.0 . . ?
C19 C18 C17 119.9(4) . . ?
C19 C18 H18 120.0 . . ?
C18 C19 H19 120.2 . . ?
C20 C19 C18 119.5(4) . . ?
C20 C19 H19 120.2 . . ?
C19 C20 H20 119.9 . . ?
C19 C20 C21 120.3(4) . . ?
C21 C20 H20 119.9 . . ?
C16 C21 H21 119.2 . . ?
C20 C21 C16 121.5(4) . . ?
C20 C21 H21 119.2 . . ?
O1 B1 O3 112.7(3) . . ?
O1 B1 C16 106.8(3) . . ?
O2 B1 O1 111.5(3) . . ?
O2 B1 O3 111.2(3) . . ?
O2 B1 C16 108.8(3) . . ?
O3 B1 C16 105.5(3) . . ?
C2S C1S H1S 119.9 . . ?
C6S C1S H1S 119.9 . . ?
C6S C1S C2S 120.3(4) . . ?
C1S C2S H2S 120.2 . . ?
C1S C2S C3S 119.6(4) . . ?
C3S C2S H2S 120.2 . . ?
C2S C3S H3S 119.9 . . ?
C4S C3S C2S 120.2(4) . . ?
C4S C3S H3S 119.9 . . ?
C3S C4S H4S 120.2 . . ?
C5S C4S C3S 119.7(4) . . ?
C5S C4S H4S 120.2 . . ?
C4S C5S H5S 119.9 . . ?
C4S C5S C6S 120.2(4) . . ?
C6S C5S H5S 119.9 . . ?
C1S C6S C5S 120.0(4) . . ?
C1S C6S H6S 120.0 . . ?
C5S C6S H6S 120.0 . . ?

loop_
_geom_bond_atom_site_label_1
_geom_bond_atom_site_label_2
_geom_bond_distance
_geom_bond_site_symmetry_2
_geom_bond_publ_flag
Co1 N1 2.146(3) . ?
Co1 N2 2.181(4) . ?
Co1 N4 2.163(3) . ?
Co1 N5 2.181(3) . ?
Co1 N7 2.135(3) . ?
Co1 N8 2.165(3) . ?
O1 N1 1.386(4) . ?
O1 B1 1.497(5) . ?
O2 N4 1.391(4) . ?
O2 B1 1.491(5) . ?
O3 N7 1.385(4) . ?
O3 B1 1.502(5) . ?
N1 C1 1.299(5) . ?
N2 N3 1.352(5) . ?
N2 C2 1.356(5) . ?
N3 H3 0.8800 . ?
N3 C4 1.350(5) . ?
N4 C6 1.291(5) . ?
N5 N6 1.357(4) . ?
N5 C7 1.348(5) . ?
N6 H6 0.8800 . ?
N6 C9 1.354(5) . ?
N7 C11 1.297(5) . ?
N8 N9 1.354(4) . ?
N8 C12 1.357(5) . ?
N9 H9 0.8800 . ?
N9 C14 1.353(5) . ?
C1 C2 1.469(5) . ?
C1 C5 1.486(5) . ?
C2 C3 1.397(6) . ?
C3 H3A 0.9500 . ?
C3 C4 1.391(5) . ?
C4 H4 0.9500 . ?
C5 H5A 0.9800 . ?
C5 H5B 0.9800 . ?
C5 H5C 0.9800 . ?
C6 C7 1.475(5) . ?
C6 C10 1.493(5) . ?
C7 C8 1.404(5) . ?
C8 H8 0.9500 . ?
C8 C9 1.380(6) . ?
C9 H9A 0.9500 . ?
C10 H10A 0.9800 . ?
C10 H10B 0.9800 . ?
C10 H10C 0.9800 . ?
C11 C12 1.470(5) . ?
C11 C15 1.498(5) . ?
C12 C13 1.402(5) . ?
C13 H13 0.9500 . ?
C13 C14 1.393(5) . ?
C14 H14 0.9500 . ?
C15 H15A 0.9800 . ?
C15 H15B 0.9800 . ?
C15 H15C 0.9800 . ?
C16 C17 1.404(6) . ?
C16 C21 1.408(5) . ?
C16 B1 1.620(5) . ?
C17 H17 0.9500 . ?
C17 C18 1.404(5) . ?
C18 H18 0.9500 . ?
C18 C19 1.398(6) . ?
C19 H19 0.9500 . ?
C19 C20 1.389(6) . ?
C20 H20 0.9500 . ?
C20 C21 1.400(6) . ?
C21 H21 0.9500 . ?
C1S H1S 0.9500 . ?
C1S C2S 1.396(6) . ?
C1S C6S 1.379(6) . ?
C2S H2S 0.9500 . ?
C2S C3S 1.399(6) . ?
C3S H3S 0.9500 . ?
C3S C4S 1.393(6) . ?
C4S H4S 0.9500 . ?
C4S C5S 1.387(6) . ?
C5S H5S 0.9500 . ?
C5S C6S 1.402(6) . ?
C6S H6S 0.9500 . ?

loop_
_geom_torsion_atom_site_label_1
_geom_torsion_atom_site_label_2
_geom_torsion_atom_site_label_3
_geom_torsion_atom_site_label_4
_geom_torsion
_geom_torsion_site_symmetry_1
_geom_torsion_site_symmetry_2
_geom_torsion_site_symmetry_3
_geom_torsion_site_symmetry_4
_geom_torsion_publ_flag
Co1 N1 C1 C2 -4.6(4) . . . . ?
Co1 N1 C1 C5 174.2(3) . . . . ?
Co1 N2 N3 C4 173.2(3) . . . . ?
Co1 N2 C2 C1 5.6(4) . . . . ?
Co1 N2 C2 C3 -175.2(2) . . . . ?
Co1 N4 C6 C7 -1.7(4) . . . . ?
Co1 N4 C6 C10 178.4(3) . . . . ?
Co1 N5 N6 C9 -173.8(3) . . . . ?
Co1 N5 C7 C6 -3.3(4) . . . . ?
Co1 N5 C7 C8 175.5(3) . . . . ?
Co1 N7 C11 C12 3.6(4) . . . . ?
Co1 N7 C11 C15 -175.5(3) . . . . ?
Co1 N8 N9 C14 -172.7(3) . . . . ?
Co1 N8 C12 C11 -3.0(4) . . . . ?
Co1 N8 C12 C13 175.8(3) . . . . ?
O1 N1 C1 C2 -179.7(3) . . . . ?
O1 N1 C1 C5 -0.8(5) . . . . ?
O2 N4 C6 C7 179.9(3) . . . . ?
O2 N4 C6 C10 0.0(5) . . . . ?
O3 N7 C11 C12 179.9(3) . . . . ?
O3 N7 C11 C15 0.8(5) . . . . ?
N1 O1 B1 O2 -61.7(3) . . . . ?
N1 O1 B1 O3 64.1(4) . . . . ?
N1 O1 B1 C16 179.6(3) . . . . ?
N1 C1 C2 N2 -0.9(5) . . . . ?
N1 C1 C2 C3 -179.9(4) . . . . ?
N2 N3 C4 C3 -0.2(4) . . . . ?
N2 C2 C3 C4 -0.1(4) . . . . ?
N3 N2 C2 C1 -179.2(3) . . . . ?
N3 N2 C2 C3 0.0(4) . . . . ?
N4 O2 B1 O1 61.5(3) . . . . ?
N4 O2 B1 O3 -65.2(4) . . . . ?
N4 O2 B1 C16 179.0(3) . . . . ?
N4 C6 C7 N5 3.3(5) . . . . ?
N4 C6 C7 C8 -175.2(4) . . . . ?
N5 N6 C9 C8 0.6(5) . . . . ?
N5 C7 C8 C9 0.0(5) . . . . ?
N6 N5 C7 C6 -178.4(3) . . . . ?
N6 N5 C7 C8 0.4(4) . . . . ?
N7 O3 B1 O1 -65.9(4) . . . . ?
N7 O3 B1 O2 60.1(4) . . . . ?
N7 O3 B1 C16 177.9(3) . . . . ?
N7 C11 C12 N8 -0.2(5) . . . . ?
N7 C11 C12 C13 -178.7(4) . . . . ?
N8 N9 C14 C13 -0.3(5) . . . . ?
N8 C12 C13 C14 -1.5(5) . . . . ?
N9 N8 C12 C11 -177.5(3) . . . . ?
N9 N8 C12 C13 1.3(4) . . . . ?
C1 C2 C3 C4 178.9(4) . . . . ?
C2 N2 N3 C4 0.1(4) . . . . ?
C2 C3 C4 N3 0.1(4) . . . . ?
C5 C1 C2 N2 -179.8(3) . . . . ?
C5 C1 C2 C3 1.3(6) . . . . ?
C6 C7 C8 C9 178.6(4) . . . . ?
C7 N5 N6 C9 -0.6(4) . . . . ?
C7 C8 C9 N6 -0.4(5) . . . . ?
C10 C6 C7 N5 -176.8(4) . . . . ?
C10 C6 C7 C8 4.7(7) . . . . ?
C11 C12 C13 C14 177.1(4) . . . . ?
C12 N8 N9 C14 -0.6(4) . . . . ?
C12 C13 C14 N9 1.1(4) . . . . ?
C15 C11 C12 N8 178.9(4) . . . . ?
C15 C11 C12 C13 0.4(7) . . . . ?
C16 C17 C18 C19 -0.4(6) . . . . ?
C17 C16 C21 C20 0.5(5) . . . . ?
C17 C16 B1 O1 178.3(3) . . . . ?
C17 C16 B1 O2 57.8(4) . . . . ?
C17 C16 B1 O3 -61.6(4) . . . . ?
C17 C18 C19 C20 0.4(6) . . . . ?
C18 C19 C20 C21 0.0(6) . . . . ?
C19 C20 C21 C16 -0.5(6) . . . . ?
C21 C16 C17 C18 0.0(5) . . . . ?
C21 C16 B1 O1 -4.1(4) . . . . ?
C21 C16 B1 O2 -124.6(4) . . . . ?
C21 C16 B1 O3 116.0(4) . . . . ?
B1 O1 N1 Co1 -3.6(4) . . . . ?
B1 O1 N1 C1 171.3(3) . . . . ?
B1 O2 N4 Co1 3.1(4) . . . . ?
B1 O2 N4 C6 -178.5(3) . . . . ?
B1 O3 N7 Co1 6.6(4) . . . . ?
B1 O3 N7 C11 -169.5(3) . . . . ?
B1 C16 C17 C18 177.7(3) . . . . ?
B1 C16 C21 C20 -177.2(3) . . . . ?
C1S C2S C3S C4S 1.9(6) . . . . ?
C2S C1S C6S C5S -0.6(6) . . . . ?
C2S C3S C4S C5S -2.1(6) . . . . ?
C3S C4S C5S C6S 0.9(6) . . . . ?
C4S C5S C6S C1S 0.5(6) . . . . ?
C6S C1S C2S C3S -0.5(6) . . . . ?
